data_4131061
loop_
_publ_author_name
'Eymann, L\'eonard Y M'
'Tskhovrebov, Alexander G.'
'Sienkiewicz, Andrzej'
'Bila, Jos\'e L'
'\<Zivkovi\'c, Ivica'
'R\/onnow, Henrik M'
'Wodrich, Matthew D.'
'Vannay, Laurent'
'Corminboeuf, Cl\'emence'
'Pattison, Philip'
'Solari, Euro'
'Scopelliti, Rosario'
'Severin, Kay'

_publ_section_title
;
 Neutral Aminyl Radicals Derived from Azoimidazolium Dyes.
;
_journal_issue 46
_journal_name_full 'Journal of the American Chemical Society'
_journal_page_first 15126
_journal_page_last 15129
_journal_paper_doi 10.1021/jacs.6b09124
_journal_volume 138
_journal_year 2016
_chemical_formula_moiety 'C31 H37 N4'
_chemical_formula_sum 'C31 H37 N4'
_chemical_formula_weight 465.65
_space_group_IT_number 15
_space_group_name_Hall '-C 2yc'
_space_group_name_H-M_alt 'C 1 2/c 1'
_symmetry_cell_setting monoclinic
_symmetry_space_group_name_Hall '-C 2yc'
_symmetry_space_group_name_H-M 'C 1 2/c 1'
_atom_sites_solution_hydrogens geom
_atom_sites_solution_primary direct
_atom_sites_solution_secondary difmap
_audit_creation_method SHELXL-97
_audit_update_record
;
2015-02-02 # Formatted by publCIF

;
_cell_angle_alpha 90.00
_cell_angle_beta 93.28(3)
_cell_angle_gamma 90.00
_cell_formula_units_Z 8
_cell_length_a 20.761(4)
_cell_length_b 14.769(3)
_cell_length_c 21.005(4)
_cell_measurement_reflns_used 221
_cell_measurement_temperature 100(2)
_cell_measurement_theta_max 22
_cell_measurement_theta_min 3
_cell_volume 6430(2)
_computing_cell_refinement 'Dirax/lsq (Duisenberg & Schreurs, 1989-2000)'
_computing_data_collection 'Collect (Bruker AXS BV, 1997-2004)'
_computing_data_reduction 'EvalCCD (Duisenberg & Schreurs, 1990-2000)'
_computing_molecular_graphics 'Bruker SHELXTL'
_computing_publication_material 'Bruker SHELXTL'
_computing_structure_refinement 'SHELXL-97 (Sheldrick, 1997)'
_computing_structure_solution 'SHELXS-97 (Sheldrick, 1990)'
_diffrn_ambient_temperature 100(2)
_diffrn_measured_fraction_theta_full 0.991
_diffrn_measured_fraction_theta_max 0.991
_diffrn_measurement_device_type 'Bruker APEX II CCD'
_diffrn_measurement_method 'phi and omega scans'
_diffrn_radiation_monochromator graphite
_diffrn_radiation_source 'fine-focus sealed tube'
_diffrn_radiation_type MoK\a
_diffrn_radiation_wavelength 0.71073
_diffrn_reflns_av_R_equivalents 0.0704
_diffrn_reflns_av_sigmaI/netI 0.0587
_diffrn_reflns_limit_h_max 26
_diffrn_reflns_limit_h_min -26
_diffrn_reflns_limit_k_max 19
_diffrn_reflns_limit_k_min -19
_diffrn_reflns_limit_l_max 27
_diffrn_reflns_limit_l_min -27
_diffrn_reflns_number 40487
_diffrn_reflns_theta_full 27.50
_diffrn_reflns_theta_max 27.50
_diffrn_reflns_theta_min 1.69
_exptl_absorpt_coefficient_mu 0.057
_exptl_absorpt_correction_T_max 0.7456
_exptl_absorpt_correction_T_min 0.5341
_exptl_absorpt_correction_type multi-scan
_exptl_absorpt_process_details 'SADABS 2008, Bruker AXS, 2008'
_exptl_crystal_colour black
_exptl_crystal_density_diffrn 0.962
_exptl_crystal_density_method 'not measured'
_exptl_crystal_description prism
_exptl_crystal_F_000 2008
_exptl_crystal_size_max 0.44
_exptl_crystal_size_mid 0.27
_exptl_crystal_size_min 0.21
_platon_squeeze_details
; 
TITL LE-2-59 in C2/c 
CELL   20.7610   14.7690   21.0050     90.00     93.29     90.00 
SPGR C2/c 
# Solvent Accessible Volume =    1277.7 
# Electrons Found in S.A.V. =     343.3 
# Note: Atoms in Void as Cxxx and Qxxx all others 
C101 1.000 0.500 0.000 !       2.47 eA-3 
C102 0.488 0.029 0.030 !       2.16 eA-3 
C103 0.540 0.034 0.359 !       1.91 eA-3 
C104 0.980 0.487 0.092 !       1.90 eA-3 
C105 0.971 0.452 0.219 !       1.86 eA-3 
C106 1.000 0.484 0.247 !       1.31 eA-3 
Q107 0.653 0.308 0.201 !       0.57 eA-3 
C108 0.985 0.385 0.116 !       0.52 eA-3 
C109 0.471 0.059 0.308 !       0.52 eA-3 
;
_refine_diff_density_max 0.325
_refine_diff_density_min -0.244
_refine_diff_density_rms 0.051
_refine_ls_extinction_method none
_refine_ls_goodness_of_fit_ref 1.107
_refine_ls_hydrogen_treatment constr
_refine_ls_matrix_type full
_refine_ls_number_parameters 326
_refine_ls_number_reflns 7336
_refine_ls_number_restraints 0
_refine_ls_restrained_S_all 1.107
_refine_ls_R_factor_all 0.1134
_refine_ls_R_factor_gt 0.0736
_refine_ls_shift/su_max 0.000
_refine_ls_shift/su_mean 0.000
_refine_ls_structure_factor_coef Fsqd
_refine_ls_weighting_details 'calc w=1/[\s^2^(Fo^2^)+(0.1174P)^2^+1.0973P] where P=(Fo^2^+2Fc^2^)/3'
_refine_ls_weighting_scheme calc
_refine_ls_wR_factor_gt 0.1959
_refine_ls_wR_factor_ref 0.2202
_reflns_number_gt 4471
_reflns_number_total 7336
_reflns_threshold_expression >2sigma(I)
_cod_data_source_file ja6b09124_si_003.cif
_cod_data_source_block le-2-59
_cod_original_sg_symbol_H-M 'C 2/c'
_cod_database_code 4131061
_publcif_datablock.id {a0fd399e-8205-41c1-9a18-7d84c535fc5f}

_platon_squeeze_void_probe_radius 1.20
_publcif_info_exptl_table_max_cols 4
_publcif_info_exptl_table_use_headnotes n

loop_
_symmetry_equiv_pos_as_xyz
'x, y, z'
'-x, y, -z+1/2'
'x+1/2, y+1/2, z'
'-x+1/2, y+1/2, -z+1/2'
'-x, -y, -z'
'x, -y, z-1/2'
'-x+1/2, -y+1/2, -z'
'x+1/2, -y+1/2, z-1/2'

loop_
_atom_site_label
_atom_site_type_symbol
_atom_site_fract_x
_atom_site_fract_y
_atom_site_fract_z
_atom_site_U_iso_or_equiv
_atom_site_adp_type
_atom_site_occupancy
_atom_site_symmetry_multiplicity
_atom_site_calc_flag
_atom_site_refinement_flags
N1 N 0.20567(8) 0.40522(11) 0.31503(7) 0.0366(4) Uani 1 1 d .
N2 N 0.24406(8) 0.33880(12) 0.34058(7) 0.0399(4) Uani 1 1 d .
N3 N 0.28199(8) 0.19126(12) 0.32597(7) 0.0392(4) Uani 1 1 d .
N4 N 0.22747(9) 0.24635(12) 0.24260(7) 0.0423(4) Uani 1 1 d .
C1 C 0.24878(9) 0.26659(13) 0.30424(9) 0.0339(4) Uani 1 1 d .
C2 C 0.28130(12) 0.12527(16) 0.27908(10) 0.0498(6) Uani 1 1 d .
H2 H 0.3008 0.0672 0.2824 0.060 Uiso 1 1 calc R
C3 C 0.24774(14) 0.15925(16) 0.22821(11) 0.0597(7) Uani 1 1 d .
H3 H 0.2392 0.1289 0.1888 0.072 Uiso 1 1 calc R
C4 C 0.31587(10) 0.18777(13) 0.38792(9) 0.0375(5) Uani 1 1 d .
C5 C 0.28261(10) 0.15680(14) 0.43969(9) 0.0375(5) Uani 1 1 d .
C6 C 0.31572(11) 0.15709(14) 0.49974(9) 0.0412(5) Uani 1 1 d .
H6 H 0.2943 0.1363 0.5357 0.049 Uiso 1 1 calc R
C7 C 0.37907(11) 0.18703(16) 0.50809(10) 0.0455(5) Uani 1 1 d .
C8 C 0.41057(11) 0.21803(17) 0.45531(11) 0.0491(6) Uani 1 1 d .
H8 H 0.4538 0.2388 0.4610 0.059 Uiso 1 1 calc R
C9 C 0.37969(10) 0.21923(15) 0.39405(10) 0.0439(5) Uani 1 1 d .
C10 C 0.21307(10) 0.12641(16) 0.43152(10) 0.0456(5) Uani 1 1 d .
H10A H 0.1860 0.1774 0.4167 0.068 Uiso 1 1 calc R
H10B H 0.1987 0.1048 0.4725 0.068 Uiso 1 1 calc R
H10C H 0.2094 0.0773 0.4001 0.068 Uiso 1 1 calc R
C11 C 0.41371(12) 0.18416(19) 0.57365(11) 0.0603(7) Uani 1 1 d .
H11A H 0.3823 0.1918 0.6063 0.090 Uiso 1 1 calc R
H11B H 0.4456 0.2331 0.5773 0.090 Uiso 1 1 calc R
H11C H 0.4356 0.1257 0.5796 0.090 Uiso 1 1 calc R
C12 C 0.41302(12) 0.25391(19) 0.33690(12) 0.0587(7) Uani 1 1 d .
H12A H 0.4157 0.2052 0.3055 0.088 Uiso 1 1 calc R
H12B H 0.4566 0.2744 0.3503 0.088 Uiso 1 1 calc R
H12C H 0.3884 0.3047 0.3178 0.088 Uiso 1 1 calc R
C13 C 0.19016(10) 0.30274(14) 0.19734(9) 0.0385(5) Uani 1 1 d .
C14 C 0.22294(10) 0.36252(14) 0.15952(9) 0.0382(5) Uani 1 1 d .
C15 C 0.18617(10) 0.41281(15) 0.11408(10) 0.0413(5) Uani 1 1 d .
H15 H 0.2075 0.4537 0.0875 0.050 Uiso 1 1 calc R
C16 C 0.11943(10) 0.40482(15) 0.10662(9) 0.0419(5) Uani 1 1 d .
C17 C 0.08951(11) 0.34358(18) 0.14538(11) 0.0549(6) Uani 1 1 d .
H17 H 0.0439 0.3372 0.1409 0.066 Uiso 1 1 calc R
C18 C 0.12407(12) 0.29093(18) 0.19083(10) 0.0528(6) Uani 1 1 d .
C19 C 0.29536(10) 0.3736(2) 0.16900(12) 0.0585(7) Uani 1 1 d .
H19A H 0.3058 0.4039 0.2098 0.088 Uiso 1 1 calc R
H19B H 0.3111 0.4102 0.1342 0.088 Uiso 1 1 calc R
H19C H 0.3160 0.3139 0.1691 0.088 Uiso 1 1 calc R
C20 C 0.08055(11) 0.46193(18) 0.05765(11) 0.0529(6) Uani 1 1 d .
H20A H 0.0381 0.4341 0.0486 0.079 Uiso 1 1 calc R
H20B H 0.1035 0.4653 0.0182 0.079 Uiso 1 1 calc R
H20C H 0.0750 0.5231 0.0746 0.079 Uiso 1 1 calc R
C21 C 0.09036(16) 0.2244(3) 0.23303(16) 0.0993(13) Uani 1 1 d .
H21A H 0.1110 0.1649 0.2307 0.149 Uiso 1 1 calc R
H21B H 0.0448 0.2194 0.2184 0.149 Uiso 1 1 calc R
H21C H 0.0935 0.2460 0.2772 0.149 Uiso 1 1 calc R
C22 C 0.20438(9) 0.48124(13) 0.35470(9) 0.0341(4) Uani 1 1 d .
C23 C 0.14531(10) 0.53139(15) 0.35046(10) 0.0425(5) Uani 1 1 d .
C24 C 0.13857(12) 0.60571(16) 0.39118(12) 0.0515(6) Uani 1 1 d .
C25 C 0.18996(12) 0.62967(16) 0.43341(11) 0.0526(6) Uani 1 1 d .
H25 H 0.1843 0.6784 0.4621 0.063 Uiso 1 1 calc R
C26 C 0.24936(11) 0.58527(15) 0.43551(10) 0.0448(5) Uani 1 1 d .
C27 C 0.25833(10) 0.51172(14) 0.39466(9) 0.0359(5) Uani 1 1 d .
C28 C 0.09085(11) 0.50394(17) 0.30384(12) 0.0545(6) Uani 1 1 d .
H28A H 0.0553 0.4792 0.3272 0.082 Uiso 1 1 calc R
H28B H 0.1062 0.4578 0.2748 0.082 Uiso 1 1 calc R
H28C H 0.0757 0.5570 0.2793 0.082 Uiso 1 1 calc R
C29 C 0.07733(13) 0.66051(19) 0.38879(16) 0.0736(8) Uani 1 1 d .
H29A H 0.0810 0.7085 0.4210 0.110 Uiso 1 1 calc R
H29B H 0.0409 0.6210 0.3974 0.110 Uiso 1 1 calc R
H29C H 0.0702 0.6876 0.3464 0.110 Uiso 1 1 calc R
C30 C 0.30475(14) 0.62144(19) 0.47944(12) 0.0623(7) Uani 1 1 d .
H30A H 0.3271 0.5707 0.5012 0.093 Uiso 1 1 calc R
H30B H 0.2875 0.6621 0.5112 0.093 Uiso 1 1 calc R
H30C H 0.3352 0.6547 0.4541 0.093 Uiso 1 1 calc R
C31 C 0.32580(10) 0.47368(16) 0.38941(10) 0.0446(5) Uani 1 1 d .
H31A H 0.3577 0.5207 0.4009 0.067 Uiso 1 1 calc R
H31B H 0.3311 0.4538 0.3455 0.067 Uiso 1 1 calc R
H31C H 0.3321 0.4221 0.4184 0.067 Uiso 1 1 calc R

loop_
_atom_site_aniso_label
_atom_site_aniso_U_11
_atom_site_aniso_U_22
_atom_site_aniso_U_33
_atom_site_aniso_U_23
_atom_site_aniso_U_13
_atom_site_aniso_U_12
N1 0.0464(10) 0.0346(9) 0.0280(8) -0.0018(7) -0.0045(7) 0.0088(7)
N2 0.0542(11) 0.0380(10) 0.0268(8) -0.0040(7) -0.0057(7) 0.0144(8)
N3 0.0573(11) 0.0380(10) 0.0220(8) -0.0037(7) -0.0012(7) 0.0120(8)
N4 0.0650(12) 0.0363(10) 0.0244(8) -0.0036(7) -0.0080(8) 0.0051(8)
C1 0.0432(11) 0.0354(11) 0.0225(9) 0.0001(8) -0.0027(8) 0.0038(8)
C2 0.0804(16) 0.0364(12) 0.0323(11) -0.0040(9) 0.0011(10) 0.0115(11)
C3 0.106(2) 0.0420(14) 0.0294(11) -0.0093(10) -0.0101(12) 0.0116(13)
C4 0.0497(12) 0.0343(11) 0.0277(10) -0.0003(8) -0.0036(8) 0.0148(9)
C5 0.0505(12) 0.0331(11) 0.0285(10) -0.0022(8) -0.0013(8) 0.0126(9)
C6 0.0533(13) 0.0426(12) 0.0269(10) 0.0022(9) -0.0045(9) 0.0159(9)
C7 0.0527(13) 0.0484(13) 0.0342(11) -0.0012(9) -0.0075(9) 0.0198(10)
C8 0.0425(12) 0.0544(14) 0.0495(13) -0.0055(11) -0.0056(10) 0.0161(10)
C9 0.0467(12) 0.0459(13) 0.0391(12) -0.0014(10) 0.0006(9) 0.0177(10)
C10 0.0535(13) 0.0469(13) 0.0360(11) 0.0004(10) -0.0021(9) 0.0041(10)
C11 0.0571(15) 0.0779(19) 0.0433(13) -0.0027(12) -0.0185(11) 0.0206(13)
C12 0.0561(14) 0.0692(17) 0.0517(14) 0.0055(13) 0.0121(11) 0.0112(12)
C13 0.0535(13) 0.0384(12) 0.0227(9) -0.0016(8) -0.0069(8) 0.0012(9)
C14 0.0434(11) 0.0393(12) 0.0313(10) -0.0003(9) -0.0029(8) -0.0006(9)
C15 0.0453(12) 0.0428(12) 0.0355(11) 0.0041(9) -0.0005(9) -0.0029(9)
C16 0.0488(12) 0.0457(12) 0.0299(10) 0.0024(9) -0.0078(9) -0.0011(9)
C17 0.0426(12) 0.0801(18) 0.0405(12) 0.0102(12) -0.0109(10) -0.0174(11)
C18 0.0559(14) 0.0690(16) 0.0323(11) 0.0139(11) -0.0088(10) -0.0194(12)
C19 0.0432(13) 0.0720(17) 0.0596(16) 0.0198(13) -0.0030(11) 0.0012(11)
C20 0.0462(13) 0.0599(16) 0.0511(13) 0.0114(12) -0.0111(10) 0.0001(11)
C21 0.077(2) 0.145(3) 0.073(2) 0.057(2) -0.0185(16) -0.051(2)
C22 0.0427(11) 0.0343(11) 0.0251(9) 0.0045(8) 0.0017(8) 0.0068(8)
C23 0.0461(12) 0.0396(12) 0.0417(11) 0.0058(9) 0.0023(9) 0.0082(9)
C24 0.0593(14) 0.0420(13) 0.0546(14) 0.0051(11) 0.0139(11) 0.0126(10)
C25 0.0797(17) 0.0373(13) 0.0418(12) -0.0073(10) 0.0131(12) 0.0081(11)
C26 0.0670(15) 0.0380(12) 0.0292(10) -0.0021(9) 0.0012(9) 0.0005(10)
C27 0.0497(12) 0.0340(11) 0.0236(9) 0.0008(8) -0.0001(8) 0.0035(8)
C28 0.0418(13) 0.0559(15) 0.0645(16) 0.0109(12) -0.0071(11) 0.0095(10)
C29 0.0684(18) 0.0564(17) 0.098(2) -0.0005(16) 0.0228(16) 0.0249(13)
C30 0.0893(19) 0.0535(16) 0.0427(14) -0.0126(12) -0.0084(12) -0.0104(13)
C31 0.0456(12) 0.0499(13) 0.0374(11) -0.0008(10) -0.0045(9) 0.0021(10)

loop_
_atom_type_symbol
_atom_type_description
_atom_type_scat_dispersion_real
_atom_type_scat_dispersion_imag
_atom_type_scat_source
C C 0.0033 0.0016 'International Tables Vol C Tables 4.2.6.8 and 6.1.1.4'
H H 0.0000 0.0000 'International Tables Vol C Tables 4.2.6.8 and 6.1.1.4'
N N 0.0061 0.0033 'International Tables Vol C Tables 4.2.6.8 and 6.1.1.4'

loop_
_geom_angle_atom_site_label_1
_geom_angle_atom_site_label_2
_geom_angle_atom_site_label_3
_geom_angle
N2 N1 C22 112.08(15)
C1 N2 N1 114.70(15)
C1 N3 C2 110.44(16)
C1 N3 C4 122.53(16)
C2 N3 C4 126.88(17)
C1 N4 C3 108.67(17)
C1 N4 C13 128.40(17)
C3 N4 C13 122.94(16)
N2 C1 N3 121.04(16)
N2 C1 N4 133.59(18)
N3 C1 N4 105.36(16)
C3 C2 N3 106.70(19)
C3 C2 H2 126.7
N3 C2 H2 126.7
C2 C3 N4 108.84(19)
C2 C3 H3 125.6
N4 C3 H3 125.6
C5 C4 C9 122.89(18)
C5 C4 N3 118.40(18)
C9 C4 N3 118.65(18)
C4 C5 C6 117.4(2)
C4 C5 C10 121.32(17)
C6 C5 C10 121.24(19)
C7 C6 C5 121.8(2)
C7 C6 H6 119.1
C5 C6 H6 119.1
C6 C7 C8 119.16(19)
C6 C7 C11 120.1(2)
C8 C7 C11 120.7(2)
C7 C8 C9 121.4(2)
C7 C8 H8 119.3
C9 C8 H8 119.3
C4 C9 C8 117.3(2)
C4 C9 C12 120.87(19)
C8 C9 C12 121.8(2)
C5 C10 H10A 109.5
C5 C10 H10B 109.5
H10A C10 H10B 109.5
C5 C10 H10C 109.5
H10A C10 H10C 109.5
H10B C10 H10C 109.5
C7 C11 H11A 109.5
C7 C11 H11B 109.5
H11A C11 H11B 109.5
C7 C11 H11C 109.5
H11A C11 H11C 109.5
H11B C11 H11C 109.5
C9 C12 H12A 109.5
C9 C12 H12B 109.5
H12A C12 H12B 109.5
C9 C12 H12C 109.5
H12A C12 H12C 109.5
H12B C12 H12C 109.5
C18 C13 C14 122.60(18)
C18 C13 N4 118.77(19)
C14 C13 N4 118.51(18)
C13 C14 C15 117.41(19)
C13 C14 C19 120.53(19)
C15 C14 C19 122.0(2)
C16 C15 C14 122.2(2)
C16 C15 H15 118.9
C14 C15 H15 118.9
C17 C16 C15 117.78(19)
C17 C16 C20 121.3(2)
C15 C16 C20 121.0(2)
C16 C17 C18 122.3(2)
C16 C17 H17 118.9
C18 C17 H17 118.9
C13 C18 C17 117.7(2)
C13 C18 C21 120.8(2)
C17 C18 C21 121.5(2)
C14 C19 H19A 109.5
C14 C19 H19B 109.5
H19A C19 H19B 109.5
C14 C19 H19C 109.5
H19A C19 H19C 109.5
H19B C19 H19C 109.5
C16 C20 H20A 109.5
C16 C20 H20B 109.5
H20A C20 H20B 109.5
C16 C20 H20C 109.5
H20A C20 H20C 109.5
H20B C20 H20C 109.5
C18 C21 H21A 109.5
C18 C21 H21B 109.5
H21A C21 H21B 109.5
C18 C21 H21C 109.5
H21A C21 H21C 109.5
H21B C21 H21C 109.5
N1 C22 C23 115.08(17)
N1 C22 C27 124.04(17)
C23 C22 C27 120.80(18)
C24 C23 C22 118.8(2)
C24 C23 C28 120.6(2)
C22 C23 C28 120.60(19)
C25 C24 C23 119.2(2)
C25 C24 C29 119.9(2)
C23 C24 C29 120.9(2)
C24 C25 C26 122.9(2)
C24 C25 H25 118.5
C26 C25 H25 118.5
C25 C26 C27 119.5(2)
C25 C26 C30 119.2(2)
C27 C26 C30 121.2(2)
C26 C27 C22 118.34(19)
C26 C27 C31 119.08(18)
C22 C27 C31 122.29(17)
C23 C28 H28A 109.5
C23 C28 H28B 109.5
H28A C28 H28B 109.5
C23 C28 H28C 109.5
H28A C28 H28C 109.5
H28B C28 H28C 109.5
C24 C29 H29A 109.5
C24 C29 H29B 109.5
H29A C29 H29B 109.5
C24 C29 H29C 109.5
H29A C29 H29C 109.5
H29B C29 H29C 109.5
C26 C30 H30A 109.5
C26 C30 H30B 109.5
H30A C30 H30B 109.5
C26 C30 H30C 109.5
H30A C30 H30C 109.5
H30B C30 H30C 109.5
C27 C31 H31A 109.5
C27 C31 H31B 109.5
H31A C31 H31B 109.5
C27 C31 H31C 109.5
H31A C31 H31C 109.5
H31B C31 H31C 109.5

loop_
_geom_bond_atom_site_label_1
_geom_bond_atom_site_label_2
_geom_bond_distance
N1 N2 1.355(2)
N1 C22 1.399(3)
N2 C1 1.318(2)
N3 C1 1.373(2)
N3 C2 1.385(3)
N3 C4 1.444(2)
N4 C1 1.377(2)
N4 C3 1.392(3)
N4 C13 1.454(3)
C2 C3 1.339(3)
C2 H2 0.9500
C3 H3 0.9500
C4 C5 1.398(3)
C4 C9 1.403(3)
C5 C6 1.401(3)
C5 C10 1.512(3)
C6 C7 1.389(3)
C6 H6 0.9500
C7 C8 1.396(3)
C7 C11 1.517(3)
C8 C9 1.404(3)
C8 H8 0.9500
C9 C12 1.509(3)
C10 H10A 0.9800
C10 H10B 0.9800
C10 H10C 0.9800
C11 H11A 0.9800
C11 H11B 0.9800
C11 H11C 0.9800
C12 H12A 0.9800
C12 H12B 0.9800
C12 H12C 0.9800
C13 C18 1.382(3)
C13 C14 1.391(3)
C14 C15 1.401(3)
C14 C19 1.514(3)
C15 C16 1.390(3)
C15 H15 0.9500
C16 C17 1.387(3)
C16 C20 1.525(3)
C17 C18 1.397(3)
C17 H17 0.9500
C18 C21 1.520(3)
C19 H19A 0.9800
C19 H19B 0.9800
C19 H19C 0.9800
C20 H20A 0.9800
C20 H20B 0.9800
C20 H20C 0.9800
C21 H21A 0.9800
C21 H21B 0.9800
C21 H21C 0.9800
C22 C23 1.431(3)
C22 C27 1.433(3)
C23 C24 1.403(3)
C23 C28 1.508(3)
C24 C25 1.394(3)
C24 C29 1.506(3)
C25 C26 1.395(3)
C25 H25 0.9500
C26 C27 1.403(3)
C26 C30 1.529(3)
C27 C31 1.519(3)
C28 H28A 0.9800
C28 H28B 0.9800
C28 H28C 0.9800
C29 H29A 0.9800
C29 H29B 0.9800
C29 H29C 0.9800
C30 H30A 0.9800
C30 H30B 0.9800
C30 H30C 0.9800
C31 H31A 0.9800
C31 H31B 0.9800
C31 H31C 0.9800

loop_
_geom_torsion_atom_site_label_1
_geom_torsion_atom_site_label_2
_geom_torsion_atom_site_label_3
_geom_torsion_atom_site_label_4
_geom_torsion
C22 N1 N2 C1 -177.87(18)
N1 N2 C1 N3 -174.94(18)
N1 N2 C1 N4 6.9(3)
C2 N3 C1 N2 -178.8(2)
C4 N3 C1 N2 -2.9(3)
C2 N3 C1 N4 -0.2(2)
C4 N3 C1 N4 175.75(18)
C3 N4 C1 N2 178.7(2)
C13 N4 C1 N2 -1.1(4)
C3 N4 C1 N3 0.3(2)
C13 N4 C1 N3 -179.52(19)
C1 N3 C2 C3 0.0(3)
C4 N3 C2 C3 -175.7(2)
N3 C2 C3 N4 0.2(3)
C1 N4 C3 C2 -0.4(3)
C13 N4 C3 C2 179.5(2)
C1 N3 C4 C5 90.5(2)
C2 N3 C4 C5 -94.2(3)
C1 N3 C4 C9 -86.7(2)
C2 N3 C4 C9 88.5(3)
C9 C4 C5 C6 -0.6(3)
N3 C4 C5 C6 -177.73(17)
C9 C4 C5 C10 177.88(19)
N3 C4 C5 C10 0.7(3)
C4 C5 C6 C7 0.1(3)
C10 C5 C6 C7 -178.3(2)
C5 C6 C7 C8 0.3(3)
C5 C6 C7 C11 -178.55(19)
C6 C7 C8 C9 -0.3(3)
C11 C7 C8 C9 178.6(2)
C5 C4 C9 C8 0.6(3)
N3 C4 C9 C8 177.74(18)
C5 C4 C9 C12 -178.6(2)
N3 C4 C9 C12 -1.5(3)
C7 C8 C9 C4 -0.2(3)
C7 C8 C9 C12 179.1(2)
C1 N4 C13 C18 -97.1(3)
C3 N4 C13 C18 83.0(3)
C1 N4 C13 C14 86.8(3)
C3 N4 C13 C14 -93.0(3)
C18 C13 C14 C15 1.0(3)
N4 C13 C14 C15 176.88(18)
C18 C13 C14 C19 179.4(2)
N4 C13 C14 C19 -4.7(3)
C13 C14 C15 C16 0.5(3)
C19 C14 C15 C16 -178.0(2)
C14 C15 C16 C17 -1.0(3)
C14 C15 C16 C20 178.7(2)
C15 C16 C17 C18 0.1(4)
C20 C16 C17 C18 -179.6(2)
C14 C13 C18 C17 -1.8(4)
N4 C13 C18 C17 -177.7(2)
C14 C13 C18 C21 179.7(3)
N4 C13 C18 C21 3.8(4)
C16 C17 C18 C13 1.3(4)
C16 C17 C18 C21 179.8(3)
N2 N1 C22 C23 -149.41(18)
N2 N1 C22 C27 33.9(3)
N1 C22 C23 C24 176.49(19)
C27 C22 C23 C24 -6.7(3)
N1 C22 C23 C28 -2.5(3)
C27 C22 C23 C28 174.29(19)
C22 C23 C24 C25 1.4(3)
C28 C23 C24 C25 -179.6(2)
C22 C23 C24 C29 -179.8(2)
C28 C23 C24 C29 -0.8(3)
C23 C24 C25 C26 2.7(4)
C29 C24 C25 C26 -176.1(2)
C24 C25 C26 C27 -1.5(4)
C24 C25 C26 C30 174.8(2)
C25 C26 C27 C22 -3.8(3)
C30 C26 C27 C22 -180.0(2)
C25 C26 C27 C31 170.1(2)
C30 C26 C27 C31 -6.1(3)
N1 C22 C27 C26 -175.62(18)
C23 C22 C27 C26 7.9(3)
N1 C22 C27 C31 10.7(3)
C23 C22 C27 C31 -165.77(19)

loop_
_platon_squeeze_void_nr
_platon_squeeze_void_average_x
_platon_squeeze_void_average_y
_platon_squeeze_void_average_z
_platon_squeeze_void_volume
_platon_squeeze_void_count_electrons
_platon_squeeze_void_content
1 0.500 0.000 0.104 623 172 ' '
2 0.000 0.500 0.532 623 172 ' '

loop_
_publcif_info_datablock.id
_publcif_info_datablock.publ_exptl
_publcif_info_datablock.publ_geom
_publcif_info_datablock.structure
{a0fd399e-8205-41c1-9a18-7d84c535fc5f} y y y

loop_
_publcif_info_exptl_table_extra_item
sin_theta_over_lambda_max

loop_
_publcif_info_tables.block_id
_publcif_info_tables.reference_item
{a0fd399e-8205-41c1-9a18-7d84c535fc5f} '_publcif_info_datablock.publ_exptl'
